data_4342768
loop_
_publ_author_name
'Wang, Ying'
'Wang, Xiu-Guang'
'Yuan, Bin'
'Shao, Cheng-Yuan'
'Chen, Yuan-Yuan'
'Zhou, Bing-Bing'
'Li, Ming-Shu'
'An, Xiao-Mai'
'Cheng, Peng'
'Zhao, Xiao-Jun'

_publ_section_title
;
 Cation-Exchange Porosity Tuning in a Dynamic 4d-4f-3d Framework for
 Ni(II) Ion-Selective Luminescent Probe.
;
_journal_issue 9
_journal_name_full 'Inorganic chemistry'
_journal_page_first 4456
_journal_page_last 4465
_journal_paper_doi 10.1021/acs.inorgchem.5b00217
_journal_volume 54
_journal_year 2015
_chemical_formula_sum 'C48 H78 Cd4 Mn2 O75 Yb4'
_chemical_formula_weight 3106.74
_chemical_name_systematic
; 
 ? 
;
_space_group_IT_number 228
_symmetry_cell_setting cubic
_symmetry_space_group_name_Hall '-F 4ud 2vw 3'
_symmetry_space_group_name_H-M 'F d -3 c :2'
_atom_sites_solution_hydrogens geom
_atom_sites_solution_primary direct
_atom_sites_solution_secondary difmap
_audit_creation_method SHELXL-97
_cell_angle_alpha 90.00
_cell_angle_beta 90.00
_cell_angle_gamma 90.00
_cell_formula_units_Z 8
_cell_length_a 25.9261(11)
_cell_length_b 25.9261(11)
_cell_length_c 25.9261(11)
_cell_measurement_reflns_used 448
_cell_measurement_temperature 293(2)
_cell_measurement_theta_max 28.7771
_cell_measurement_theta_min 2.7188
_cell_volume 17426.6(13)
_computing_structure_refinement 'SHELXL-97 (Sheldrick, 1997)'
_computing_structure_solution 'SHELXS-97 (Sheldrick, 1990)'
_diffrn_ambient_temperature 293(2)
_diffrn_measured_fraction_theta_full 0.564
_diffrn_measured_fraction_theta_max 0.564
_diffrn_radiation_monochromator graphite
_diffrn_radiation_source 'fine-focus sealed tube'
_diffrn_radiation_type MoK\a
_diffrn_radiation_wavelength 0.71073
_diffrn_reflns_av_R_equivalents 0.0323
_diffrn_reflns_av_sigmaI/netI 0.0250
_diffrn_reflns_limit_h_max 30
_diffrn_reflns_limit_h_min -14
_diffrn_reflns_limit_k_max 28
_diffrn_reflns_limit_k_min -12
_diffrn_reflns_limit_l_max 18
_diffrn_reflns_limit_l_min -20
_diffrn_reflns_number 1694
_diffrn_reflns_theta_full 24.96
_diffrn_reflns_theta_max 24.96
_diffrn_reflns_theta_min 3.14
_exptl_absorpt_coefficient_mu 5.610
_exptl_absorpt_correction_T_max 0.5292
_exptl_absorpt_correction_T_min 0.4866
_exptl_absorpt_correction_type multi-scan
_exptl_crystal_density_diffrn 2.368
_exptl_crystal_density_meas ?
_exptl_crystal_density_method 'not measured'
_exptl_crystal_F_000 11904
_exptl_crystal_size_max 0.15
_exptl_crystal_size_mid 0.14
_exptl_crystal_size_min 0.13
_refine_diff_density_max 1.719
_refine_diff_density_min -2.219
_refine_diff_density_rms 0.233
_refine_ls_extinction_coef 0.000006(7)
_refine_ls_extinction_expression Fc^*^=kFc[1+0.001xFc^2^\l^3^/sin(2\q)]^-1/4^
_refine_ls_extinction_method SHELXL
_refine_ls_goodness_of_fit_ref 1.100
_refine_ls_hydrogen_treatment constr
_refine_ls_matrix_type full
_refine_ls_number_parameters 59
_refine_ls_number_reflns 366
_refine_ls_number_restraints 6
_refine_ls_restrained_S_all 1.090
_refine_ls_R_factor_all 0.0807
_refine_ls_R_factor_gt 0.0592
_refine_ls_shift/su_max 0.000
_refine_ls_shift/su_mean 0.000
_refine_ls_structure_factor_coef Fsqd
_refine_ls_weighting_details 'calc w=1/[\s^2^(Fo^2^)+(0.1585P)^2^+253.9573P] where P=(Fo^2^+2Fc^2^)/3'
_refine_ls_weighting_scheme calc
_refine_ls_wR_factor_gt 0.2248
_refine_ls_wR_factor_ref 0.2538
_reflns_number_gt 223
_reflns_number_total 366
_reflns_threshold_expression >2sigma(I)
_cod_data_source_file ic5b00217_si_004.cif
_cod_data_source_block p120114c-i
_cod_depositor_comments
;
The following automatic conversions were performed:

'_exptl_crystal_density_meas' value 'none' was changed to '?' - the
value is perceived as not measured.

Automatic conversion script
Id: cif_fix_values 3271 2015-04-21 07:52:19Z andrius 

 Adding full bibliography for 4342768.cif.
;
_cod_original_cell_volume 17426.6(12)
_cod_original_sg_symbol_H-M Fd-3c
_cod_database_code 4342768

loop_
_symmetry_equiv_pos_as_xyz
'x, y, z'
'-y, x+1/4, z+3/4'
'-x+1/4, -y+1/4, z'
'y+1/4, -x, z+3/4'
'x+1/4, -z, y+3/4'
'x, -y+1/4, -z+1/4'
'x+1/4, z+3/4, -y'
'z+1/4, y+3/4, -x'
'-x+1/4, y, -z+1/4'
'-z, y+1/4, x+3/4'
'z, x, y'
'y, z, x'
'-y+1/4, -z+1/4, x'
'z, -x+1/4, -y+1/4'
'-y+1/4, z, -x+1/4'
'-z+1/4, -x+1/4, y'
'-z+1/4, x, -y+1/4'
'y, -z+1/4, -x+1/4'
'y+1/4, x+3/4, -z'
'-y, -x, -z+1/2'
'-x, z+1/4, y+3/4'
'-x, -z, -y+1/2'
'z+1/4, -y, x+3/4'
'-z, -y, -x+1/2'
'x, y+1/2, z+1/2'
'-y, x+3/4, z+5/4'
'-x+1/4, -y+3/4, z+1/2'
'y+1/4, -x+1/2, z+5/4'
'x+1/4, -z+1/2, y+5/4'
'x, -y+3/4, -z+3/4'
'x+1/4, z+5/4, -y+1/2'
'z+1/4, y+5/4, -x+1/2'
'-x+1/4, y+1/2, -z+3/4'
'-z, y+3/4, x+5/4'
'z, x+1/2, y+1/2'
'y, z+1/2, x+1/2'
'-y+1/4, -z+3/4, x+1/2'
'z, -x+3/4, -y+3/4'
'-y+1/4, z+1/2, -x+3/4'
'-z+1/4, -x+3/4, y+1/2'
'-z+1/4, x+1/2, -y+3/4'
'y, -z+3/4, -x+3/4'
'y+1/4, x+5/4, -z+1/2'
'-y, -x+1/2, -z+1'
'-x, z+3/4, y+5/4'
'-x, -z+1/2, -y+1'
'z+1/4, -y+1/2, x+5/4'
'-z, -y+1/2, -x+1'
'x+1/2, y, z+1/2'
'-y+1/2, x+1/4, z+5/4'
'-x+3/4, -y+1/4, z+1/2'
'y+3/4, -x, z+5/4'
'x+3/4, -z, y+5/4'
'x+1/2, -y+1/4, -z+3/4'
'x+3/4, z+3/4, -y+1/2'
'z+3/4, y+3/4, -x+1/2'
'-x+3/4, y, -z+3/4'
'-z+1/2, y+1/4, x+5/4'
'z+1/2, x, y+1/2'
'y+1/2, z, x+1/2'
'-y+3/4, -z+1/4, x+1/2'
'z+1/2, -x+1/4, -y+3/4'
'-y+3/4, z, -x+3/4'
'-z+3/4, -x+1/4, y+1/2'
'-z+3/4, x, -y+3/4'
'y+1/2, -z+1/4, -x+3/4'
'y+3/4, x+3/4, -z+1/2'
'-y+1/2, -x, -z+1'
'-x+1/2, z+1/4, y+5/4'
'-x+1/2, -z, -y+1'
'z+3/4, -y, x+5/4'
'-z+1/2, -y, -x+1'
'x+1/2, y+1/2, z'
'-y+1/2, x+3/4, z+3/4'
'-x+3/4, -y+3/4, z'
'y+3/4, -x+1/2, z+3/4'
'x+3/4, -z+1/2, y+3/4'
'x+1/2, -y+3/4, -z+1/4'
'x+3/4, z+5/4, -y'
'z+3/4, y+5/4, -x'
'-x+3/4, y+1/2, -z+1/4'
'-z+1/2, y+3/4, x+3/4'
'z+1/2, x+1/2, y'
'y+1/2, z+1/2, x'
'-y+3/4, -z+3/4, x'
'z+1/2, -x+3/4, -y+1/4'
'-y+3/4, z+1/2, -x+1/4'
'-z+3/4, -x+3/4, y'
'-z+3/4, x+1/2, -y+1/4'
'y+1/2, -z+3/4, -x+1/4'
'y+3/4, x+5/4, -z'
'-y+1/2, -x+1/2, -z+1/2'
'-x+1/2, z+3/4, y+3/4'
'-x+1/2, -z+1/2, -y+1/2'
'z+3/4, -y+1/2, x+3/4'
'-z+1/2, -y+1/2, -x+1/2'
'-x, -y, -z'
'y, -x-1/4, -z-3/4'
'x-1/4, y-1/4, -z'
'-y-1/4, x, -z-3/4'
'-x-1/4, z, -y-3/4'
'-x, y-1/4, z-1/4'
'-x-1/4, -z-3/4, y'
'-z-1/4, -y-3/4, x'
'x-1/4, -y, z-1/4'
'z, -y-1/4, -x-3/4'
'-z, -x, -y'
'-y, -z, -x'
'y-1/4, z-1/4, -x'
'-z, x-1/4, y-1/4'
'y-1/4, -z, x-1/4'
'z-1/4, x-1/4, -y'
'z-1/4, -x, y-1/4'
'-y, z-1/4, x-1/4'
'-y-1/4, -x-3/4, z'
'y, x, z-1/2'
'x, -z-1/4, -y-3/4'
'x, z, y-1/2'
'-z-1/4, y, -x-3/4'
'z, y, x-1/2'
'-x, -y+1/2, -z+1/2'
'y, -x+1/4, -z-1/4'
'x-1/4, y+1/4, -z+1/2'
'-y-1/4, x+1/2, -z-1/4'
'-x-1/4, z+1/2, -y-1/4'
'-x, y+1/4, z+1/4'
'-x-1/4, -z-1/4, y+1/2'
'-z-1/4, -y-1/4, x+1/2'
'x-1/4, -y+1/2, z+1/4'
'z, -y+1/4, -x-1/4'
'-z, -x+1/2, -y+1/2'
'-y, -z+1/2, -x+1/2'
'y-1/4, z+1/4, -x+1/2'
'-z, x+1/4, y+1/4'
'y-1/4, -z+1/2, x+1/4'
'z-1/4, x+1/4, -y+1/2'
'z-1/4, -x+1/2, y+1/4'
'-y, z+1/4, x+1/4'
'-y-1/4, -x-1/4, z+1/2'
'y, x+1/2, z'
'x, -z+1/4, -y-1/4'
'x, z+1/2, y'
'-z-1/4, y+1/2, -x-1/4'
'z, y+1/2, x'
'-x+1/2, -y, -z+1/2'
'y+1/2, -x-1/4, -z-1/4'
'x+1/4, y-1/4, -z+1/2'
'-y+1/4, x, -z-1/4'
'-x+1/4, z, -y-1/4'
'-x+1/2, y-1/4, z+1/4'
'-x+1/4, -z-3/4, y+1/2'
'-z+1/4, -y-3/4, x+1/2'
'x+1/4, -y, z+1/4'
'z+1/2, -y-1/4, -x-1/4'
'-z+1/2, -x, -y+1/2'
'-y+1/2, -z, -x+1/2'
'y+1/4, z-1/4, -x+1/2'
'-z+1/2, x-1/4, y+1/4'
'y+1/4, -z, x+1/4'
'z+1/4, x-1/4, -y+1/2'
'z+1/4, -x, y+1/4'
'-y+1/2, z-1/4, x+1/4'
'-y+1/4, -x-3/4, z+1/2'
'y+1/2, x, z'
'x+1/2, -z-1/4, -y-1/4'
'x+1/2, z, y'
'-z+1/4, y, -x-1/4'
'z+1/2, y, x'
'-x+1/2, -y+1/2, -z'
'y+1/2, -x+1/4, -z-3/4'
'x+1/4, y+1/4, -z'
'-y+1/4, x+1/2, -z-3/4'
'-x+1/4, z+1/2, -y-3/4'
'-x+1/2, y+1/4, z-1/4'
'-x+1/4, -z-1/4, y'
'-z+1/4, -y-1/4, x'
'x+1/4, -y+1/2, z-1/4'
'z+1/2, -y+1/4, -x-3/4'
'-z+1/2, -x+1/2, -y'
'-y+1/2, -z+1/2, -x'
'y+1/4, z+1/4, -x'
'-z+1/2, x+1/4, y-1/4'
'y+1/4, -z+1/2, x-1/4'
'z+1/4, x+1/4, -y'
'z+1/4, -x+1/2, y-1/4'
'-y+1/2, z+1/4, x-1/4'
'-y+1/4, -x-1/4, z'
'y+1/2, x+1/2, z-1/2'
'x+1/2, -z+1/4, -y-3/4'
'x+1/2, z+1/2, y-1/2'
'-z+1/4, y+1/2, -x-3/4'
'z+1/2, y+1/2, x-1/2'

loop_
_atom_site_label
_atom_site_type_symbol
_atom_site_fract_x
_atom_site_fract_y
_atom_site_fract_z
_atom_site_U_iso_or_equiv
_atom_site_adp_type
_atom_site_occupancy
_atom_site_symmetry_multiplicity
_atom_site_calc_flag
_atom_site_refinement_flags
Yb1 Yb 1.0000 0.5000 1.0000 0.0268(11) Uani 1 6 d S
Cd2 Cd 1.0000 0.7500 1.0000 0.0395(15) Uani 1 6 d S
O2 O 0.9861(4) 0.5821(6) 1.0223(6) 0.040(5) Uani 1 1 d .
O1 O 0.9918(5) 0.6652(6) 1.0305(7) 0.047(4) Uani 1 1 d .
C1 C 0.9896(14) 0.6258(9) 1.0029(13) 0.030(15) Uani 1 1 d .
Mn1 Mn 0.1250 0.6250 0.1250 0.058(3) Uani 1 12 d S
O3 O 1.0000 0.6835(6) 0.9335(6) 0.052(6) Uani 1 2 d S
C2 C 0.9959(8) 0.6319(9) 0.9447(9) 0.055(7) Uani 1 1 d .
H2A H 1.0265 0.6138 0.9331 0.066 Uiso 1 1 calc R
H2B H 0.9663 0.6174 0.9270 0.066 Uiso 1 1 calc R
O4 O 0.0418(7) 0.6250 0.1250 0.101(9) Uani 1 2 d S
H4 H 0.0228 0.6159 0.0999 2(3) Uiso 1 1 d R
O5 O 0.9215(19) 0.6250 0.1250 0.031(11) Uani 0.25 2 d SPU
H5 H 0.9404 0.5982 0.1225 0.046 Uiso 0.25 1 d PR

loop_
_atom_site_aniso_label
_atom_site_aniso_U_11
_atom_site_aniso_U_22
_atom_site_aniso_U_33
_atom_site_aniso_U_23
_atom_site_aniso_U_13
_atom_site_aniso_U_12
Yb1 0.0268(11) 0.0268(11) 0.0268(11) -0.0005(3) -0.0005(3) -0.0005(3)
Cd2 0.0395(15) 0.0395(15) 0.0395(15) -0.0116(7) 0.0116(7) -0.0116(7)
O2 0.054(10) 0.012(8) 0.055(9) -0.010(7) 0.050(9) -0.014(5)
O1 0.073(12) 0.038(11) 0.032(10) -0.011(8) -0.001(6) -0.018(6)
C1 0.03(2) 0.017(14) 0.04(3) -0.007(10) 0.01(2) -0.028(10)
Mn1 0.058(3) 0.058(3) 0.058(3) 0.000 0.000 0.000
O3 0.076(17) 0.040(9) 0.040(9) 0.003(11) 0.010(7) -0.010(7)
C2 0.071(16) 0.07(2) 0.020(13) -0.017(12) -0.014(10) 0.007(11)
O4 0.056(11) 0.036(19) 0.21(4) -0.006(11) 0.000 0.000
O5 0.030(11) 0.031(11) 0.031(11) 0.000(2) 0.000 0.000

loop_
_atom_type_symbol
_atom_type_description
_atom_type_scat_dispersion_real
_atom_type_scat_dispersion_imag
_atom_type_scat_source
C C 0.0033 0.0016 'International Tables Vol C Tables 4.2.6.8 and 6.1.1.4'
Yb Yb -0.3850 5.5486 'International Tables Vol C Tables 4.2.6.8 and 6.1.1.4'
Cd Cd -0.8075 1.2024 'International Tables Vol C Tables 4.2.6.8 and 6.1.1.4'
O O 0.0106 0.0060 'International Tables Vol C Tables 4.2.6.8 and 6.1.1.4'
Mn Mn 0.3368 0.7283 'International Tables Vol C Tables 4.2.6.8 and 6.1.1.4'
H H 0.0000 0.0000 'International Tables Vol C Tables 4.2.6.8 and 6.1.1.4'

loop_
_geom_angle_atom_site_label_1
_geom_angle_atom_site_label_2
_geom_angle_atom_site_label_3
_geom_angle
_geom_angle_site_symmetry_1
_geom_angle_site_symmetry_3
O2 Yb1 O2 87.1(4) 180_667 131_766
O2 Yb1 O2 87.1(4) 180_667 97_767
O2 Yb1 O2 87.1(4) 131_766 97_767
O2 Yb1 O2 92.9(4) 180_667 35_545
O2 Yb1 O2 179.999(3) 131_766 35_545
O2 Yb1 O2 92.9(4) 97_767 35_545
O2 Yb1 O2 180.0(2) 180_667 84_545
O2 Yb1 O2 92.9(4) 131_766 84_545
O2 Yb1 O2 92.9(4) 97_767 84_545
O2 Yb1 O2 87.1(4) 35_545 84_545
O2 Yb1 O2 92.9(4) 180_667 .
O2 Yb1 O2 92.9(4) 131_766 .
O2 Yb1 O2 180.0(6) 97_767 .
O2 Yb1 O2 87.1(4) 35_545 .
O2 Yb1 O2 87.1(4) 84_545 .
O1 Cd2 O1 129.8(8) 38_566 19_547
O1 Cd2 O1 86.8(7) 38_566 48_766
O1 Cd2 O1 78.4(5) 19_547 48_766
O1 Cd2 O1 144.8(8) 38_566 45_744
O1 Cd2 O1 78.4(5) 19_547 45_744
O1 Cd2 O1 78.4(5) 48_766 45_744
O1 Cd2 O1 78.4(5) 38_566 85_665
O1 Cd2 O1 144.8(7) 19_547 85_665
O1 Cd2 O1 129.9(8) 48_766 85_665
O1 Cd2 O1 86.8(7) 45_744 85_665
O1 Cd2 O1 78.4(5) 38_566 .
O1 Cd2 O1 86.8(7) 19_547 .
O1 Cd2 O1 144.8(8) 48_766 .
O1 Cd2 O1 129.8(8) 45_744 .
O1 Cd2 O1 78.4(5) 85_665 .
O1 Cd2 O3 136.6(4) 38_566 .
O1 Cd2 O3 72.4(4) 19_547 .
O1 Cd2 O3 136.6(4) 48_766 .
O1 Cd2 O3 64.9(4) 45_744 .
O1 Cd2 O3 72.4(4) 85_665 .
O1 Cd2 O3 64.9(4) . .
O1 Cd2 O3 64.9(4) 38_566 38_566
O1 Cd2 O3 64.9(4) 19_547 38_566
O1 Cd2 O3 72.4(4) 48_766 38_566
O1 Cd2 O3 136.6(4) 45_744 38_566
O1 Cd2 O3 136.6(4) 85_665 38_566
O1 Cd2 O3 72.4(4) . 38_566
O3 Cd2 O3 120.000(1) . 38_566
O1 Cd2 O3 72.4(4) 38_566 85_665
O1 Cd2 O3 136.6(4) 19_547 85_665
O1 Cd2 O3 64.9(4) 48_766 85_665
O1 Cd2 O3 72.4(4) 45_744 85_665
O1 Cd2 O3 64.9(4) 85_665 85_665
O1 Cd2 O3 136.6(4) . 85_665
O3 Cd2 O3 120.000(1) . 85_665
O3 Cd2 O3 120.000(1) 38_566 85_665
C1 O2 Yb1 139(2) . .
C1 O1 Cd2 125(2) . .
O2 C1 O1 121(3) . .
O2 C1 C2 120(2) . .
O1 C1 C2 118(2) . .
O4 Mn1 O4 90.000(1) . 87
O4 Mn1 O4 90.000(1) . 38
O4 Mn1 O4 90.0 87 38
O4 Mn1 O4 90.000(2) . 35_554
O4 Mn1 O4 90.0 87 35_554
O4 Mn1 O4 179.999(1) 38 35_554
O4 Mn1 O4 90.000(1) . 84_455
O4 Mn1 O4 179.999(1) 87 84_455
O4 Mn1 O4 90.0 38 84_455
O4 Mn1 O4 90.0 35_554 84_455
O4 Mn1 O4 180.0 . 3_565
O4 Mn1 O4 90.000(3) 87 3_565
O4 Mn1 O4 90.000(3) 38 3_565
O4 Mn1 O4 90.0 35_554 3_565
O4 Mn1 O4 90.0 84_455 3_565
C2 O3 C2 115(3) . 45_744
C2 O3 Cd2 122.7(13) . .
C2 O3 Cd2 122.7(13) 45_744 .
O3 C2 C1 108.5(18) . .
O3 C2 H2A 110.0 . .
C1 C2 H2A 110.0 . .
O3 C2 H2B 110.0 . .
C1 C2 H2B 110.0 . .
H2A C2 H2B 108.4 . .
Mn1 O4 H4 125.4 . .

loop_
_geom_bond_atom_site_label_1
_geom_bond_atom_site_label_2
_geom_bond_distance
_geom_bond_site_symmetry_2
Yb1 O2 2.235(16) 180_667
Yb1 O2 2.235(16) 131_766
Yb1 O2 2.235(16) 97_767
Yb1 O2 2.235(16) 35_545
Yb1 O2 2.235(16) 84_545
Yb1 O2 2.235(16) .
Cd2 O1 2.345(18) 38_566
Cd2 O1 2.345(18) 19_547
Cd2 O1 2.345(18) 48_766
Cd2 O1 2.345(18) 45_744
Cd2 O1 2.345(18) 85_665
Cd2 O1 2.345(18) .
Cd2 O3 2.44(2) .
Cd2 O3 2.44(2) 38_566
Cd2 O3 2.44(2) 85_665
O2 C1 1.24(3) .
O1 C1 1.25(3) .
C1 C2 1.53(4) .
Mn1 O4 2.157(19) .
Mn1 O4 2.157(19) 87
Mn1 O4 2.157(19) 38
Mn1 O4 2.157(19) 35_554
Mn1 O4 2.157(19) 84_455
Mn1 O4 2.157(19) 3_565
O3 C2 1.37(2) .
O3 C2 1.37(2) 45_744
C2 H2A 0.9700 .
C2 H2B 0.9700 .
O4 H4 0.8505 .
O5 H5 0.8533 .

loop_
_geom_torsion_atom_site_label_1
_geom_torsion_atom_site_label_2
_geom_torsion_atom_site_label_3
_geom_torsion_atom_site_label_4
_geom_torsion
_geom_torsion_site_symmetry_1
_geom_torsion_site_symmetry_4
O2 Yb1 O2 C1 -120(2) 180_667 .
O2 Yb1 O2 C1 -33(2) 131_766 .
O2 Yb1 O2 C1 -40(6) 97_767 .
O2 Yb1 O2 C1 147(2) 35_545 .
O2 Yb1 O2 C1 60(2) 84_545 .
O1 Cd2 O1 C1 -158(2) 38_566 .
O1 Cd2 O1 C1 70(2) 19_547 .
O1 Cd2 O1 C1 135(2) 48_766 .
O1 Cd2 O1 C1 -2(2) 45_744 .
O1 Cd2 O1 C1 -78(3) 85_665 .
O3 Cd2 O1 C1 -2(2) . .
O3 Cd2 O1 C1 135(2) 38_566 .
O3 Cd2 O1 C1 -110(2) 85_665 .
Yb1 O2 C1 O1 -160.3(19) . .
Yb1 O2 C1 C2 15(4) . .
Cd2 O1 C1 O2 178.8(19) . .
Cd2 O1 C1 C2 4(4) . .
O1 Cd2 O3 C2 34.7(12) 38_566 .
O1 Cd2 O3 C2 -95.2(12) 19_547 .
O1 Cd2 O3 C2 -145.2(12) 48_766 .
O1 Cd2 O3 C2 179.6(11) 45_744 .
O1 Cd2 O3 C2 84.8(12) 85_665 .
O1 Cd2 O3 C2 -0.4(11) . .
O3 Cd2 O3 C2 -49.4(11) 38_566 .
O3 Cd2 O3 C2 130.6(11) 85_665 .
O1 Cd2 O3 C2 -145.3(12) 38_566 45_744
O1 Cd2 O3 C2 84.8(12) 19_547 45_744
O1 Cd2 O3 C2 34.8(12) 48_766 45_744
O1 Cd2 O3 C2 -0.4(11) 45_744 45_744
O1 Cd2 O3 C2 -95.2(12) 85_665 45_744
O1 Cd2 O3 C2 179.6(11) . 45_744
O3 Cd2 O3 C2 130.6(11) 38_566 45_744
O3 Cd2 O3 C2 -49.4(11) 85_665 45_744
C2 O3 C2 C1 -178(2) 45_744 .
Cd2 O3 C2 C1 2(2) . .
O2 C1 C2 O3 -179(2) . .
O1 C1 C2 O3 -4(4) . .
